data_7239980
loop_
_publ_author_name
'Ke, Hua'
'Chen, Qi-Hua'
'Liao, Jian-Zhen'
'Lu, Can-Zhong'

_publ_section_title
;
 Multiple hydrogen bonded three-dimensional supramolecular architecture
 composed of unique three-fold interlocked anionic Zn(II)-coordination
 architecture
;
_journal_name_full CrystEngComm
_journal_paper_doi 10.1039/D0CE00177E
_journal_year 2020
_chemical_formula_moiety 'C32 H28 Co N2 O14 S2'
_chemical_formula_sum 'C32 H28 Co N2 O14 S2'
_chemical_formula_weight 787.61
_space_group_crystal_system monoclinic
_space_group_IT_number 14
_space_group_name_Hall '-P 2ybc'
_space_group_name_H-M_alt 'P 1 21/c 1'
_atom_sites_solution_hydrogens mixed
_atom_sites_solution_primary direct
_audit_creation_date 2019-07-20
_audit_creation_method
;
Olex2 1.2
(compiled 2018.05.29 svn.r3508 for OlexSys, GUI svn.r5506)
;
_audit_update_record
;
2019-11-09 deposited with the CCDC.	2020-02-25 downloaded from the CCDC.
;
_cell_angle_alpha 90
_cell_angle_beta 101.114(9)
_cell_angle_gamma 90
_cell_formula_units_Z 2
_cell_length_a 17.051(15)
_cell_length_b 5.459(4)
_cell_length_c 18.215(16)
_cell_measurement_reflns_used 5115
_cell_measurement_temperature 293.15
_cell_measurement_theta_max 27.5126
_cell_measurement_theta_min 2.2791
_cell_volume 1664(2)
_computing_molecular_graphics 'Olex2 (Dolomanov et al., 2009)'
_computing_publication_material 'Olex2 (Dolomanov et al., 2009)'
_computing_structure_refinement 'ShelXL (Sheldrick, 2015)'
_computing_structure_solution 'SIR2004 (Burla et al.,  2007)'
_diffrn_ambient_temperature 293.15
_diffrn_measured_fraction_theta_full 0.995
_diffrn_measured_fraction_theta_max 0.990
_diffrn_measurement_device_type 'Saturn724+ (2x2 bin mode)'
_diffrn_measurement_method '\w scans'
_diffrn_radiation_monochromator graphite
_diffrn_radiation_type MoK\a
_diffrn_radiation_wavelength 0.71073
_diffrn_reflns_av_R_equivalents 0.0498
_diffrn_reflns_av_unetI/netI 0.0547
_diffrn_reflns_Laue_measured_fraction_full 0.995
_diffrn_reflns_Laue_measured_fraction_max 0.990
_diffrn_reflns_limit_h_max 22
_diffrn_reflns_limit_h_min -21
_diffrn_reflns_limit_k_max 7
_diffrn_reflns_limit_k_min -6
_diffrn_reflns_limit_l_max 23
_diffrn_reflns_limit_l_min -19
_diffrn_reflns_number 13555
_diffrn_reflns_point_group_measured_fraction_full 0.995
_diffrn_reflns_point_group_measured_fraction_max 0.990
_diffrn_reflns_theta_full 25.242
_diffrn_reflns_theta_max 27.511
_diffrn_reflns_theta_min 3.643
_exptl_absorpt_coefficient_mu 0.716
_exptl_absorpt_correction_T_max 1.0000
_exptl_absorpt_correction_T_min 0.8236
_exptl_absorpt_correction_type multi-scan
_exptl_crystal_colour pink
_exptl_crystal_colour_primary pink
_exptl_crystal_density_diffrn 1.572
_exptl_crystal_description block
_exptl_crystal_F_000 810
_exptl_crystal_size_max 0.3
_exptl_crystal_size_mid 0.18
_exptl_crystal_size_min 0.1
_refine_diff_density_max 0.292
_refine_diff_density_min -0.438
_refine_diff_density_rms 0.060
_refine_ls_extinction_method none
_refine_ls_goodness_of_fit_ref 1.063
_refine_ls_hydrogen_treatment constr
_refine_ls_matrix_type full
_refine_ls_number_parameters 236
_refine_ls_number_reflns 3772
_refine_ls_number_restraints 0
_refine_ls_restrained_S_all 1.063
_refine_ls_R_factor_all 0.0720
_refine_ls_R_factor_gt 0.0510
_refine_ls_shift/su_max 0.000
_refine_ls_shift/su_mean 0.000
_refine_ls_structure_factor_coef Fsqd
_refine_ls_weighting_details 'w=1/[\s^2^(Fo^2^)+(0.0616P)^2^] where P=(Fo^2^+2Fc^2^)/3'
_refine_ls_weighting_scheme calc
_refine_ls_wR_factor_gt 0.1159
_refine_ls_wR_factor_ref 0.1262
_reflns_Friedel_coverage 0.000
_reflns_number_gt 2922
_reflns_number_total 3772
_reflns_threshold_expression 'I > 2\s(I)'
_cod_data_source_file d0ce00177e2.cif
_cod_data_source_block complex-3
_cod_database_code 7239980
_shelx_shelxl_version_number 2018/3
_shelx_space_group_comment
;
The symmetry employed for this shelxl refinement is uniquely defined
by the following loop, which should always be used as a source of
symmetry information in preference to the above space-group names.
They are only intended as comments.
;
_shelx_estimated_absorpt_t_max 0.932
_shelx_estimated_absorpt_t_min 0.814
_olex2_refinement_description
;
1. Fixed Uiso
 At 1.2 times of:
  All C(H) groups
 At 1.5 times of:
  All C(H,H,H) groups, All O(H) groups, All O(H,H) groups
2.a Rotating group:
 O7(H7A,H7B)
2.b Aromatic/amide H refined with riding coordinates:
 C4(H4), C5(H5), C7(H7), C13(H13), C14(H14)
2.c Idealised Me refined as rotating group:
 C15(H15A,H15B,H15C), C16(H16A,H16B,H16C)
2.d Idealised tetrahedral OH refined as rotating group:
 O3(H3)
;
_olex2_submission_special_instructions 'No special instructions were received'

loop_
_space_group_symop_operation_xyz
'x, y, z'
'-x, y+1/2, -z+1/2'
'-x, -y, -z'
'x, -y-1/2, z-1/2'

loop_
_atom_site_label
_atom_site_type_symbol
_atom_site_fract_x
_atom_site_fract_y
_atom_site_fract_z
_atom_site_U_iso_or_equiv
_atom_site_adp_type
_atom_site_occupancy
_atom_site_site_symmetry_order
_atom_site_calc_flag
_atom_site_refinement_flags_posn
_atom_site_refinement_flags_adp
_atom_site_refinement_flags_occupancy
_atom_site_disorder_assembly
_atom_site_disorder_group
Co1 Co 0.000000 0.000000 0.500000 0.03135(16) Uani 1 2 d S T P . .
S1 S 0.13297(5) -0.12554(14) 0.40612(5) 0.0515(2) Uani 1 1 d . . . . .
O1 O -0.10470(10) -0.1355(3) 0.43562(11) 0.0414(5) Uani 1 1 d . . . . .
O2 O -0.11924(12) 0.0965(4) 0.33244(13) 0.0595(6) Uani 1 1 d . . . . .
O3 O -0.19269(13) -0.5094(4) 0.43821(14) 0.0607(7) Uani 1 1 d . . . . .
H3 H -0.154062 -0.419481 0.451645 0.091 Uiso 1 1 calc GR . . . .
O4 O -0.31697(15) -0.4695(5) 0.10460(14) 0.0768(8) Uani 1 1 d . . . . .
O5 O -0.45109(11) 0.0376(3) 0.23379(11) 0.0406(5) Uani 1 1 d . . . . .
O6 O 0.06104(10) -0.2241(3) 0.43516(12) 0.0432(5) Uani 1 1 d . . . . .
O7 O 0.00688(10) 0.2865(3) 0.42267(11) 0.0435(5) Uani 1 1 d . . . . .
H7A H 0.017036 0.424818 0.445949 0.065 Uiso 1 1 d GR . . . .
H7B H -0.038013 0.300286 0.391179 0.065 Uiso 1 1 d GR . . . .
N1 N -0.37900(12) -0.1984(4) 0.16881(13) 0.0379(5) Uani 1 1 d . . . . .
C1 C -0.14043(14) -0.0722(5) 0.36972(17) 0.0388(6) Uani 1 1 d . . . . .
C2 C -0.21393(13) -0.2191(5) 0.33733(15) 0.0350(6) Uani 1 1 d . . . . .
C3 C -0.23534(15) -0.4284(5) 0.37260(17) 0.0400(7) Uani 1 1 d . . . . .
C4 C -0.30266(16) -0.5621(5) 0.33951(19) 0.0478(8) Uani 1 1 d . . . . .
H4 H -0.316115 -0.703758 0.362607 0.057 Uiso 1 1 calc R . . . .
C5 C -0.34925(15) -0.4872(5) 0.27333(18) 0.0436(7) Uani 1 1 d . . . . .
H5 H -0.394306 -0.576485 0.251865 0.052 Uiso 1 1 calc R . . . .
C6 C -0.32864(14) -0.2782(5) 0.23894(16) 0.0367(6) Uani 1 1 d . . . . .
C7 C -0.26178(14) -0.1452(5) 0.27006(16) 0.0377(6) Uani 1 1 d . . . . .
H7 H -0.248492 -0.005157 0.246052 0.045 Uiso 1 1 calc R . . . .
C8 C -0.36708(16) -0.3109(6) 0.10304(18) 0.0472(7) Uani 1 1 d . . . . .
C9 C -0.41865(14) -0.2271(5) 0.03198(16) 0.0388(6) Uani 1 1 d . . . . .
C10 C -0.47643(14) -0.0406(5) 0.03437(16) 0.0341(6) Uani 1 1 d . . . . .
C11 C -0.48750(14) 0.0617(5) 0.10201(16) 0.0351(6) Uani 1 1 d . . . . .
C12 C -0.43982(14) -0.0289(5) 0.17390(16) 0.0351(6) Uani 1 1 d . . . . .
C13 C -0.54329(15) 0.2449(6) 0.10214(17) 0.0451(7) Uani 1 1 d . . . . .
H13 H -0.549637 0.314995 0.147169 0.054 Uiso 1 1 calc R . . . .
C14 C -0.40930(17) -0.3264(6) -0.03445(18) 0.0496(8) Uani 1 1 d . . . . .
H14 H -0.371426 -0.448518 -0.035127 0.060 Uiso 1 1 calc R . . . .
C15 C 0.0983(3) -0.0506(8) 0.3107(3) 0.0955(15) Uani 1 1 d . . . . .
H15A H 0.069425 -0.187179 0.285450 0.143 Uiso 1 1 calc GR . . . .
H15B H 0.143048 -0.013415 0.287694 0.143 Uiso 1 1 calc GR . . . .
H15C H 0.063644 0.089225 0.307148 0.143 Uiso 1 1 calc GR . . . .
C16 C 0.1890(2) -0.3881(7) 0.3914(3) 0.0712(11) Uani 1 1 d . . . . .
H16A H 0.212958 -0.458013 0.438772 0.107 Uiso 1 1 calc GR . . . .
H16B H 0.230160 -0.342188 0.364722 0.107 Uiso 1 1 calc GR . . . .
H16C H 0.154350 -0.506455 0.362635 0.107 Uiso 1 1 calc GR . . . .

loop_
_atom_site_aniso_label
_atom_site_aniso_U_11
_atom_site_aniso_U_22
_atom_site_aniso_U_33
_atom_site_aniso_U_23
_atom_site_aniso_U_13
_atom_site_aniso_U_12
Co1 0.0286(2) 0.0346(3) 0.0282(3) 0.0010(2) -0.00127(19) -0.00325(18)
S1 0.0602(5) 0.0472(4) 0.0536(6) -0.0144(4) 0.0273(4) -0.0165(3)
O1 0.0352(9) 0.0546(12) 0.0293(12) 0.0051(9) -0.0061(8) -0.0091(8)
O2 0.0520(12) 0.0737(14) 0.0444(15) 0.0192(12) -0.0118(10) -0.0269(11)
O3 0.0560(13) 0.0674(15) 0.0476(15) 0.0244(12) -0.0176(11) -0.0150(10)
O4 0.0720(15) 0.110(2) 0.0413(15) -0.0076(14) -0.0057(12) 0.0556(14)
O5 0.0463(10) 0.0480(11) 0.0254(11) -0.0031(9) 0.0018(8) -0.0001(8)
O6 0.0440(10) 0.0380(10) 0.0506(14) -0.0035(9) 0.0163(9) -0.0062(8)
O7 0.0458(10) 0.0385(10) 0.0405(13) 0.0043(9) -0.0059(9) -0.0069(8)
N1 0.0334(10) 0.0486(13) 0.0276(14) -0.0021(10) -0.0043(9) 0.0035(9)
C1 0.0332(12) 0.0491(15) 0.0312(17) 0.0013(13) -0.0014(12) -0.0072(11)
C2 0.0311(11) 0.0437(14) 0.0271(16) 0.0017(12) -0.0022(10) -0.0037(10)
C3 0.0342(13) 0.0472(15) 0.0348(18) 0.0079(13) -0.0026(12) -0.0005(10)
C4 0.0433(15) 0.0403(14) 0.053(2) 0.0117(14) -0.0064(14) -0.0094(11)
C5 0.0363(13) 0.0408(15) 0.049(2) -0.0017(13) -0.0045(13) -0.0086(11)
C6 0.0312(11) 0.0488(15) 0.0264(16) -0.0005(12) -0.0039(10) 0.0038(11)
C7 0.0345(12) 0.0482(16) 0.0280(16) 0.0044(12) 0.0002(11) -0.0068(11)
C8 0.0410(14) 0.0632(18) 0.0336(19) -0.0054(15) -0.0023(13) 0.0116(13)
C9 0.0354(12) 0.0522(16) 0.0260(16) -0.0049(13) -0.0008(11) 0.0068(11)
C10 0.0286(11) 0.0449(14) 0.0263(16) -0.0045(12) -0.0006(10) 0.0003(10)
C11 0.0315(12) 0.0444(14) 0.0266(16) -0.0040(12) -0.0014(11) 0.0001(10)
C12 0.0322(12) 0.0408(14) 0.0297(16) -0.0043(12) -0.0003(11) -0.0048(10)
C13 0.0478(15) 0.0582(17) 0.0267(17) -0.0094(14) 0.0004(13) 0.0098(13)
C14 0.0487(15) 0.0595(18) 0.037(2) -0.0057(15) 0.0001(14) 0.0193(13)
C15 0.152(5) 0.089(3) 0.056(3) 0.011(2) 0.045(3) 0.011(3)
C16 0.068(2) 0.071(2) 0.085(3) -0.007(2) 0.040(2) 0.0023(18)

loop_
_atom_type_symbol
_atom_type_description
_atom_type_scat_dispersion_real
_atom_type_scat_dispersion_imag
_atom_type_scat_source
C C 0.0033 0.0016 'International Tables Vol C Tables 4.2.6.8 and 6.1.1.4'
H H 0.0000 0.0000 'International Tables Vol C Tables 4.2.6.8 and 6.1.1.4'
Co Co 0.3494 0.9721 'International Tables Vol C Tables 4.2.6.8 and 6.1.1.4'
N N 0.0061 0.0033 'International Tables Vol C Tables 4.2.6.8 and 6.1.1.4'
O O 0.0106 0.0060 'International Tables Vol C Tables 4.2.6.8 and 6.1.1.4'
S S 0.1246 0.1234 'International Tables Vol C Tables 4.2.6.8 and 6.1.1.4'

loop_
_geom_angle_atom_site_label_1
_geom_angle_atom_site_label_2
_geom_angle_atom_site_label_3
_geom_angle
_geom_angle_site_symmetry_1
_geom_angle_site_symmetry_3
_geom_angle_publ_flag
O1 Co1 O1 180.0 3_556 . ?
O1 Co1 O6 86.58(9) . . ?
O1 Co1 O6 93.42(9) . 3_556 ?
O1 Co1 O6 93.42(9) 3_556 . ?
O1 Co1 O6 86.58(9) 3_556 3_556 ?
O1 Co1 O7 92.25(8) . . ?
O1 Co1 O7 87.75(8) . 3_556 ?
O1 Co1 O7 92.25(8) 3_556 3_556 ?
O1 Co1 O7 87.75(8) 3_556 . ?
O6 Co1 O6 180.0 . 3_556 ?
O6 Co1 O7 87.68(9) . . ?
O6 Co1 O7 87.68(9) 3_556 3_556 ?
O6 Co1 O7 92.32(9) . 3_556 ?
O6 Co1 O7 92.32(10) 3_556 . ?
O7 Co1 O7 180.0 . 3_556 ?
O6 S1 C15 106.5(2) . . ?
O6 S1 C16 105.10(15) . . ?
C16 S1 C15 97.2(2) . . ?
C1 O1 Co1 129.36(17) . . ?
C3 O3 H3 109.5 . . ?
S1 O6 Co1 120.42(11) . . ?
Co1 O7 H7A 110.4 . . ?
Co1 O7 H7B 110.4 . . ?
H7A O7 H7B 108.4 . . ?
C8 N1 C6 117.4(2) . . ?
C8 N1 C12 125.3(2) . . ?
C12 N1 C6 117.1(2) . . ?
O1 C1 C2 115.5(2) . . ?
O2 C1 O1 125.2(2) . . ?
O2 C1 C2 119.3(2) . . ?
C3 C2 C1 121.8(2) . . ?
C3 C2 C7 118.8(2) . . ?
C7 C2 C1 119.4(2) . . ?
O3 C3 C2 122.2(2) . . ?
O3 C3 C4 118.0(3) . . ?
C2 C3 C4 119.8(3) . . ?
C3 C4 H4 119.6 . . ?
C5 C4 C3 120.8(3) . . ?
C5 C4 H4 119.6 . . ?
C4 C5 H5 120.3 . . ?
C4 C5 C6 119.4(2) . . ?
C6 C5 H5 120.3 . . ?
C5 C6 N1 119.0(2) . . ?
C7 C6 N1 120.2(2) . . ?
C7 C6 C5 120.8(3) . . ?
C2 C7 H7 119.8 . . ?
C6 C7 C2 120.4(3) . . ?
C6 C7 H7 119.8 . . ?
O4 C8 N1 120.8(3) . . ?
O4 C8 C9 122.3(3) . . ?
N1 C8 C9 116.8(2) . . ?
C10 C9 C8 119.3(3) . . ?
C14 C9 C8 119.9(3) . . ?
C14 C9 C10 120.8(3) . . ?
C10 C10 C9 118.2(3) 3_455 . ?
C11 C10 C9 121.6(2) . . ?
C11 C10 C10 120.1(3) . 3_455 ?
C10 C11 C12 120.0(2) . . ?
C13 C11 C10 120.1(3) . . ?
C13 C11 C12 120.0(3) . . ?
O5 C12 N1 120.6(3) . . ?
O5 C12 C11 123.0(2) . . ?
N1 C12 C11 116.5(3) . . ?
C11 C13 H13 119.8 . . ?
C11 C13 C14 120.4(3) . 3_455 ?
C14 C13 H13 119.8 3_455 . ?
C9 C14 C13 120.4(3) . 3_455 ?
C9 C14 H14 119.8 . . ?
C13 C14 H14 119.8 3_455 . ?
S1 C15 H15A 109.5 . . ?
S1 C15 H15B 109.5 . . ?
S1 C15 H15C 109.5 . . ?
H15A C15 H15B 109.5 . . ?
H15A C15 H15C 109.5 . . ?
H15B C15 H15C 109.5 . . ?
S1 C16 H16A 109.5 . . ?
S1 C16 H16B 109.5 . . ?
S1 C16 H16C 109.5 . . ?
H16A C16 H16B 109.5 . . ?
H16A C16 H16C 109.5 . . ?
H16B C16 H16C 109.5 . . ?

loop_
_geom_bond_atom_site_label_1
_geom_bond_atom_site_label_2
_geom_bond_distance
_geom_bond_site_symmetry_2
_geom_bond_publ_flag
Co1 O1 2.074(2) 3_556 ?
Co1 O1 2.074(2) . ?
Co1 O6 2.109(2) 3_556 ?
Co1 O6 2.109(2) . ?
Co1 O7 2.123(2) 3_556 ?
Co1 O7 2.123(2) . ?
S1 O6 1.524(2) . ?
S1 C15 1.773(5) . ?
S1 C16 1.772(4) . ?
O1 C1 1.284(3) . ?
O2 C1 1.239(3) . ?
O3 H3 0.8200 . ?
O3 C3 1.348(3) . ?
O4 C8 1.213(3) . ?
O5 C12 1.200(3) . ?
O7 H7A 0.8667 . ?
O7 H7B 0.8667 . ?
N1 C6 1.461(3) . ?
N1 C8 1.395(4) . ?
N1 C12 1.406(3) . ?
C1 C2 1.509(3) . ?
C2 C3 1.394(4) . ?
C2 C7 1.394(4) . ?
C3 C4 1.395(4) . ?
C4 H4 0.9300 . ?
C4 C5 1.372(4) . ?
C5 H5 0.9300 . ?
C5 C6 1.379(4) . ?
C6 C7 1.378(4) . ?
C7 H7 0.9300 . ?
C8 C9 1.490(4) . ?
C9 C10 1.423(4) . ?
C9 C14 1.363(4) . ?
C10 C10 1.422(5) 3_455 ?
C10 C11 1.398(4) . ?
C11 C12 1.487(4) . ?
C11 C13 1.380(4) . ?
C13 H13 0.9300 . ?
C13 C14 1.410(4) 3_455 ?
C14 H14 0.9300 . ?
C15 H15A 0.9600 . ?
C15 H15B 0.9600 . ?
C15 H15C 0.9600 . ?
C16 H16A 0.9600 . ?
C16 H16B 0.9600 . ?
C16 H16C 0.9600 . ?

loop_
_geom_hbond_atom_site_label_D
_geom_hbond_atom_site_label_H
_geom_hbond_atom_site_label_A
_geom_hbond_distance_DH
_geom_hbond_distance_HA
_geom_hbond_distance_DA
_geom_hbond_angle_DHA
_geom_hbond_site_symmetry_A
_geom_hbond_publ_flag
O3 H3 O1 0.82 1.81 2.539(3) 146.5 . yes
O7 H7A O6 0.87 2.08 2.821(3) 142.9 1_565 yes
O7 H7B O2 0.87 1.93 2.653(3) 139.8 . yes
C5 H5 O5 0.93 2.32 3.128(4) 145.6 1_545 yes
C13 H13 O5 0.93 2.48 3.406(4) 171.6 2_455 yes
C16 H16A O3 0.96 2.34 3.143(6) 140.9 3_546 yes
C16 H16B O4 0.96 2.51 3.150(5) 123.7 2 yes
